data_7048950
loop_
_publ_author_name
'Yang, Yanjing'
'Ge, Xingxing'
'Guo, Lihua'
'Zhu, Teng'
'Tian, Zhenzhen'
'Zhang, Hairong'
'Du, Qing'
'Peng, Hongwei'
'Ma, Wenli'
'Liu, Zhe'

_publ_section_title
;
 Zwitterionic and cationic half-sandwich iridium(iii) ruthenium(ii)
 complexes bearing sulfonate groups: synthesis, characterization and their
 different biological activities.
;
_journal_issue 10
_journal_name_full 'Dalton transactions (Cambridge, England : 2003)'
_journal_page_first 3193
_journal_page_last 3197
_journal_paper_doi 10.1039/c9dt00259f
_journal_volume 48
_journal_year 2019
_chemical_formula_sum 'C32 H38 Cl Ir N2 O3 S'
_chemical_formula_weight 758.35
_space_group_crystal_system monoclinic
_space_group_IT_number 14
_space_group_name_Hall '-P 2yn'
_space_group_name_H-M_alt 'P 1 21/n 1'
_symmetry_space_group_name_Hall '-P 2yn'
_symmetry_space_group_name_H-M 'P 1 21/n 1'
_atom_sites_solution_hydrogens geom
_audit_creation_method SHELXL-2014/7
_audit_update_record
;
2018-08-28 deposited with the CCDC.
2019-02-08 downloaded from the CCDC.
;
_cell_angle_alpha 90
_cell_angle_beta 111.658(4)
_cell_angle_gamma 90
_cell_formula_units_Z 4
_cell_length_a 13.0071(12)
_cell_length_b 18.2846(16)
_cell_length_c 15.6503(13)
_cell_measurement_reflns_used 8601
_cell_measurement_temperature 298(2)
_cell_measurement_theta_max 27.482
_cell_measurement_theta_min 2.632
_cell_volume 3459.3(5)
_computing_cell_refinement 'Bruker SMART'
_computing_data_collection 'Bruker SMART'
_computing_data_reduction 'Bruker SHELXTL'
_computing_molecular_graphics 'Bruker SHELXTL'
_computing_publication_material 'Bruker SHELXTL'
_computing_structure_refinement 'SHELXL-2014/7 (Sheldrick, 2014)'
_computing_structure_solution 'SHELXS-97 (Sheldrick, 1990)'
_diffrn_ambient_temperature 298(2)
_diffrn_measured_fraction_theta_full 0.996
_diffrn_measured_fraction_theta_max 0.996
_diffrn_measurement_device_type 'CCD area detector'
_diffrn_measurement_method 'phi and omega scans'
_diffrn_radiation_type MoK\a
_diffrn_radiation_wavelength 0.71073
_diffrn_reflns_av_R_equivalents 0.0468
_diffrn_reflns_av_unetI/netI 0.0444
_diffrn_reflns_Laue_measured_fraction_full 0.996
_diffrn_reflns_Laue_measured_fraction_max 0.996
_diffrn_reflns_limit_h_max 15
_diffrn_reflns_limit_h_min -15
_diffrn_reflns_limit_k_max 17
_diffrn_reflns_limit_k_min -21
_diffrn_reflns_limit_l_max 16
_diffrn_reflns_limit_l_min -18
_diffrn_reflns_number 17320
_diffrn_reflns_point_group_measured_fraction_full 0.996
_diffrn_reflns_point_group_measured_fraction_max 0.996
_diffrn_reflns_theta_full 25.020
_diffrn_reflns_theta_max 25.020
_diffrn_reflns_theta_min 2.631
_exptl_absorpt_coefficient_mu 4.028
_exptl_absorpt_correction_T_max 0.7388
_exptl_absorpt_correction_T_min 0.3329
_exptl_absorpt_correction_type multi-scan
_exptl_absorpt_process_details sadabs
_exptl_crystal_colour red
_exptl_crystal_density_diffrn 1.456
_exptl_crystal_description block
_exptl_crystal_F_000 1512
_exptl_crystal_size_max 0.350
_exptl_crystal_size_mid 0.140
_exptl_crystal_size_min 0.080
_refine_diff_density_max 1.492
_refine_diff_density_min -2.684
_refine_diff_density_rms 0.185
_refine_ls_extinction_method none
_refine_ls_goodness_of_fit_ref 1.886
_refine_ls_hydrogen_treatment constr
_refine_ls_matrix_type full
_refine_ls_number_parameters 370
_refine_ls_number_reflns 6090
_refine_ls_number_restraints 20
_refine_ls_restrained_S_all 1.886
_refine_ls_R_factor_all 0.0578
_refine_ls_R_factor_gt 0.0476
_refine_ls_shift/su_max 0.001
_refine_ls_shift/su_mean 0.000
_refine_ls_structure_factor_coef Fsqd
_refine_ls_weighting_details 'w=1/[\s^2^(Fo^2^)+(0.0507P)^2^] where P=(Fo^2^+2Fc^2^)/3'
_refine_ls_weighting_scheme calc
_refine_ls_wR_factor_gt 0.1554
_refine_ls_wR_factor_ref 0.1584
_reflns_Friedel_coverage 0.000
_reflns_number_gt 4840
_reflns_number_total 6090
_reflns_threshold_expression 'I > 2\s(I)'
_cod_data_source_file c9dt00259f2.cif
_cod_data_source_block 171209a_sq
_cod_depositor_comments 'Adding full bibliography for 7048949--7048950.cif.'
_cod_database_code 7048950
_shelx_shelxl_version_number 2014/7
_shelx_space_group_comment
;
The symmetry employed for this shelxl refinement is uniquely defined
by the following loop, which should always be used as a source of
symmetry information in preference to the above space-group names.
They are only intended as comments.
;
_shelx_estimated_absorpt_t_min 0.333
_shelx_estimated_absorpt_t_max 0.739

loop_
_space_group_symop_operation_xyz
'x, y, z'
'-x+1/2, y+1/2, -z+1/2'
'-x, -y, -z'
'x-1/2, -y-1/2, z-1/2'

loop_
_atom_site_label
_atom_site_type_symbol
_atom_site_fract_x
_atom_site_fract_y
_atom_site_fract_z
_atom_site_U_iso_or_equiv
_atom_site_adp_type
_atom_site_occupancy
_atom_site_site_symmetry_order
_atom_site_calc_flag
_atom_site_refinement_flags_posn
_atom_site_refinement_flags_adp
Ir1 Ir 0.14848(3) 0.22709(2) 0.98121(2) 0.02945(15) Uani 1 1 d . .
Cl1 Cl 0.2441(3) 0.29183(14) 1.12201(16) 0.0493(7) Uani 1 1 d . .
N1 N 0.2777(6) 0.1476(4) 1.0436(5) 0.0329(17) Uani 1 1 d . .
N2 N 0.2703(6) 0.2532(4) 0.9267(5) 0.0307(17) Uani 1 1 d . .
O1 O 0.2127(7) 0.4224(4) 0.5384(5) 0.068(2) Uani 1 1 d . .
O2 O 0.2285(8) 0.5256(4) 0.6373(5) 0.068(2) Uani 1 1 d . .
O3 O 0.3927(7) 0.4608(4) 0.6458(5) 0.062(2) Uani 1 1 d . .
S1 S 0.2745(3) 0.45722(13) 0.62549(18) 0.0463(7) Uani 1 1 d . .
C1 C 0.3580(9) 0.2145(5) 0.9555(6) 0.038(2) Uani 1 1 d . .
H1 H 0.4164 0.2246 0.9366 0.046 Uiso 1 1 calc R U
C2 C 0.3657(7) 0.1550(5) 1.0174(6) 0.036(2) Uani 1 1 d . .
C3 C 0.4568(9) 0.1076(6) 1.0482(7) 0.047(3) Uani 1 1 d . .
H3 H 0.5166 0.1144 1.0300 0.057 Uiso 1 1 calc R U
C4 C 0.4563(9) 0.0529(6) 1.1034(7) 0.049(3) Uani 1 1 d . .
H4 H 0.5135 0.0189 1.1199 0.058 Uiso 1 1 calc R U
C5 C 0.3732(10) 0.0457(5) 1.1367(7) 0.050(3) Uani 1 1 d . .
C6 C 0.2843(8) 0.0954(5) 1.1085(6) 0.037(2) Uani 1 1 d . .
C7 C 0.2064(10) 0.0942(6) 1.1514(6) 0.050(3) Uani 1 1 d . .
H7 H 0.1485 0.1276 1.1340 0.060 Uiso 1 1 calc R U
C8 C 0.2157(11) 0.0437(6) 1.2188(8) 0.065(3) Uani 1 1 d . .
H8 H 0.1647 0.0447 1.2477 0.079 Uiso 1 1 calc R U
C9 C 0.2975(13) -0.0081(6) 1.2448(8) 0.073(3) Uani 1 1 d . U
H9 H 0.2997 -0.0431 1.2886 0.087 Uiso 1 1 calc R U
C10 C 0.3780(11) -0.0079(5) 1.2049(7) 0.066(3) Uani 1 1 d . U
H10 H 0.4344 -0.0425 1.2227 0.079 Uiso 1 1 calc R U
C11 C 0.2637(7) 0.3048(5) 0.8513(6) 0.0305(19) Uani 1 1 d . .
C12 C 0.2632(8) 0.3808(5) 0.8663(6) 0.037(2) Uani 1 1 d . .
C13 C 0.2613(8) 0.4254(5) 0.7933(6) 0.040(2) Uani 1 1 d . .
H13 H 0.2605 0.4759 0.8001 0.048 Uiso 1 1 calc R U
C14 C 0.2604(8) 0.3971(5) 0.7115(6) 0.035(2) Uani 1 1 d . .
C15 C 0.2584(7) 0.3221(5) 0.6991(6) 0.033(2) Uani 1 1 d . .
H15 H 0.2564 0.3035 0.6432 0.040 Uiso 1 1 calc R U
C16 C 0.2594(8) 0.2742(4) 0.7675(6) 0.033(2) Uani 1 1 d . .
C17 C 0.2692(11) 0.4115(6) 0.9571(7) 0.056(2) Uani 1 1 d . U
H17 H 0.2337 0.3765 0.9849 0.067 Uiso 1 1 calc R U
C18 C 0.3896(12) 0.4178(7) 1.0197(8) 0.077(3) Uani 1 1 d . U
H18A H 0.4257 0.3717 1.0221 0.116 Uiso 1 1 calc R U
H18B H 0.3944 0.4312 1.0803 0.116 Uiso 1 1 calc R U
H18C H 0.4250 0.4545 0.9963 0.116 Uiso 1 1 calc R U
C19 C 0.2096(12) 0.4853(6) 0.9483(7) 0.068(3) Uani 1 1 d . U
H19A H 0.2048 0.4979 1.0063 0.102 Uiso 1 1 calc R U
H19B H 0.1365 0.4817 0.9023 0.102 Uiso 1 1 calc R U
H19C H 0.2503 0.5225 0.9309 0.102 Uiso 1 1 calc R U
C20 C 0.2512(9) 0.1924(5) 0.7465(7) 0.043(2) Uani 1 1 d . .
H20 H 0.2296 0.1679 0.7930 0.052 Uiso 1 1 calc R U
C21 C 0.3690(10) 0.1599(6) 0.7543(8) 0.059(3) Uani 1 1 d . .
H21A H 0.3949 0.1855 0.7125 0.089 Uiso 1 1 calc R U
H21B H 0.3615 0.1089 0.7391 0.089 Uiso 1 1 calc R U
H21C H 0.4212 0.1661 0.8160 0.089 Uiso 1 1 calc R U
C22 C 0.1652(9) 0.1729(6) 0.6522(6) 0.053(3) Uani 1 1 d . .
H22A H 0.1031 0.2054 0.6379 0.079 Uiso 1 1 calc R U
H22B H 0.1408 0.1234 0.6530 0.079 Uiso 1 1 calc R U
H22C H 0.1975 0.1776 0.6063 0.079 Uiso 1 1 calc R U
C23 C 0.0080(7) 0.1855(5) 0.8659(6) 0.032(2) Uani 1 1 d . .
C24 C -0.0034(8) 0.1603(5) 0.9480(6) 0.036(2) Uani 1 1 d . .
C25 C -0.0085(9) 0.2231(5) 1.0028(8) 0.043(2) Uani 1 1 d . .
C26 C -0.0045(9) 0.2881(5) 0.9505(7) 0.041(2) Uani 1 1 d . .
C27 C 0.0020(8) 0.2634(5) 0.8671(7) 0.039(2) Uani 1 1 d . .
C28 C 0.0002(9) 0.1365(6) 0.7871(6) 0.047(3) Uani 1 1 d . .
H28A H -0.0756 0.1231 0.7546 0.070 Uiso 1 1 calc R U
H28B H 0.0434 0.0932 0.8100 0.070 Uiso 1 1 calc R U
H28C H 0.0278 0.1617 0.7462 0.070 Uiso 1 1 calc R U
C29 C -0.0169(9) 0.0827(5) 0.9692(7) 0.047(3) Uani 1 1 d . .
H29A H -0.0184 0.0792 1.0300 0.070 Uiso 1 1 calc R U
H29B H 0.0440 0.0546 0.9662 0.070 Uiso 1 1 calc R U
H29C H -0.0848 0.0641 0.9254 0.070 Uiso 1 1 calc R U
C30 C -0.0252(10) 0.2217(6) 1.0935(8) 0.057(3) Uani 1 1 d . .
H30A H -0.0815 0.2562 1.0917 0.086 Uiso 1 1 calc R U
H30B H 0.0428 0.2344 1.1423 0.086 Uiso 1 1 calc R U
H30C H -0.0474 0.1735 1.1040 0.086 Uiso 1 1 calc R U
C31 C -0.0192(11) 0.3643(6) 0.9772(10) 0.074(4) Uani 1 1 d . .
H31A H -0.0077 0.3979 0.9345 0.110 Uiso 1 1 calc R U
H31B H 0.0334 0.3740 1.0379 0.110 Uiso 1 1 calc R U
H31C H -0.0928 0.3701 0.9766 0.110 Uiso 1 1 calc R U
C32 C -0.0077(10) 0.3124(6) 0.7844(7) 0.058(3) Uani 1 1 d . .
H32A H -0.0841 0.3171 0.7453 0.087 Uiso 1 1 calc R U
H32B H 0.0327 0.2907 0.7505 0.087 Uiso 1 1 calc R U
H32C H 0.0223 0.3598 0.8060 0.087 Uiso 1 1 calc R U

loop_
_atom_site_aniso_label
_atom_site_aniso_U_11
_atom_site_aniso_U_22
_atom_site_aniso_U_33
_atom_site_aniso_U_23
_atom_site_aniso_U_13
_atom_site_aniso_U_12
Ir1 0.0351(2) 0.0240(2) 0.0289(2) 0.00213(14) 0.01140(17) 0.00006(15)
Cl1 0.0680(19) 0.0427(13) 0.0327(13) -0.0065(10) 0.0133(13) -0.0076(12)
N1 0.039(5) 0.029(4) 0.024(4) -0.003(3) 0.004(4) -0.004(3)
N2 0.035(5) 0.031(4) 0.026(4) -0.001(3) 0.011(4) -0.002(3)
O1 0.096(7) 0.067(5) 0.041(4) 0.010(4) 0.025(4) -0.011(5)
O2 0.115(8) 0.043(4) 0.065(5) 0.020(4) 0.055(5) 0.015(4)
O3 0.062(5) 0.065(5) 0.073(5) 0.017(4) 0.043(5) -0.006(4)
S1 0.069(2) 0.0359(13) 0.0437(15) 0.0099(11) 0.0319(14) 0.0012(12)
C1 0.041(6) 0.043(5) 0.034(5) 0.004(4) 0.018(5) -0.001(5)
C2 0.028(6) 0.041(5) 0.031(5) -0.003(4) 0.003(4) 0.003(4)
C3 0.037(6) 0.049(6) 0.048(6) -0.001(5) 0.008(5) 0.012(5)
C4 0.047(7) 0.039(6) 0.047(6) 0.001(5) 0.002(5) 0.010(5)
C5 0.062(8) 0.037(6) 0.036(6) 0.000(4) 0.002(5) 0.002(5)
C6 0.047(6) 0.029(5) 0.026(5) -0.001(4) 0.004(4) -0.001(4)
C7 0.065(8) 0.041(6) 0.037(5) 0.008(4) 0.011(5) -0.004(5)
C8 0.090(10) 0.057(7) 0.054(7) 0.010(6) 0.031(7) -0.002(7)
C9 0.107(11) 0.042(6) 0.048(7) 0.018(5) 0.004(6) -0.006(7)
C10 0.094(10) 0.024(5) 0.055(7) 0.012(5) -0.001(6) 0.000(6)
C11 0.029(5) 0.030(5) 0.032(5) 0.004(4) 0.010(4) 0.000(4)
C12 0.042(6) 0.033(5) 0.039(5) 0.005(4) 0.016(5) -0.007(4)
C13 0.048(6) 0.029(5) 0.048(6) 0.004(4) 0.023(5) -0.002(4)
C14 0.033(6) 0.037(5) 0.037(5) 0.008(4) 0.016(4) -0.003(4)
C15 0.036(5) 0.038(5) 0.030(5) 0.004(4) 0.017(4) 0.001(4)
C16 0.039(6) 0.030(5) 0.039(5) 0.005(4) 0.023(5) -0.001(4)
C17 0.096(7) 0.037(5) 0.038(5) -0.004(4) 0.030(4) -0.013(5)
C18 0.107(7) 0.060(6) 0.052(5) -0.002(5) 0.014(5) -0.014(6)
C19 0.111(8) 0.049(5) 0.049(5) -0.008(4) 0.034(5) -0.007(5)
C20 0.061(7) 0.030(5) 0.045(6) 0.002(4) 0.027(5) 0.000(5)
C21 0.069(9) 0.056(7) 0.068(7) 0.001(6) 0.043(7) 0.009(6)
C22 0.063(8) 0.054(6) 0.038(6) 0.001(5) 0.015(5) -0.003(6)
C23 0.024(5) 0.036(5) 0.030(5) 0.006(4) 0.003(4) -0.001(4)
C24 0.034(6) 0.032(5) 0.039(5) -0.001(4) 0.012(4) -0.003(4)
C25 0.046(6) 0.034(5) 0.058(7) -0.005(5) 0.031(6) 0.000(4)
C26 0.040(6) 0.030(5) 0.054(6) -0.001(4) 0.020(5) 0.003(4)
C27 0.028(5) 0.036(5) 0.045(6) 0.015(4) 0.003(5) 0.001(4)
C28 0.046(7) 0.054(6) 0.036(5) -0.008(5) 0.010(5) -0.001(5)
C29 0.056(7) 0.034(5) 0.047(6) 0.003(4) 0.016(5) -0.006(5)
C30 0.063(8) 0.065(8) 0.058(7) -0.020(6) 0.039(7) -0.009(6)
C31 0.054(8) 0.047(7) 0.125(12) -0.006(7) 0.039(8) 0.006(6)
C32 0.052(7) 0.055(7) 0.054(7) 0.032(6) 0.005(6) 0.007(6)

loop_
_atom_type_symbol
_atom_type_description
_atom_type_scat_dispersion_real
_atom_type_scat_dispersion_imag
_atom_type_scat_source
C C 0.0033 0.0016 'International Tables Vol C Tables 4.2.6.8 and 6.1.1.4'
H H 0.0000 0.0000 'International Tables Vol C Tables 4.2.6.8 and 6.1.1.4'
N N 0.0061 0.0033 'International Tables Vol C Tables 4.2.6.8 and 6.1.1.4'
O O 0.0106 0.0060 'International Tables Vol C Tables 4.2.6.8 and 6.1.1.4'
S S 0.1246 0.1234 'International Tables Vol C Tables 4.2.6.8 and 6.1.1.4'
Cl Cl 0.1484 0.1585 'International Tables Vol C Tables 4.2.6.8 and 6.1.1.4'
Ir Ir -1.4442 7.9887 'International Tables Vol C Tables 4.2.6.8 and 6.1.1.4'

loop_
_geom_angle_atom_site_label_1
_geom_angle_atom_site_label_2
_geom_angle_atom_site_label_3
_geom_angle
N2 Ir1 N1 76.2(3)
N2 Ir1 C26 123.8(3)
N1 Ir1 C26 160.0(3)
N2 Ir1 C23 105.6(3)
N1 Ir1 C23 114.5(3)
C26 Ir1 C23 64.9(4)
N2 Ir1 C27 99.2(3)
N1 Ir1 C27 150.9(3)
C26 Ir1 C27 37.8(4)
C23 Ir1 C27 38.3(4)
N2 Ir1 C25 161.9(4)
N1 Ir1 C25 121.4(3)
C26 Ir1 C25 38.9(4)
C23 Ir1 C25 64.6(4)
C27 Ir1 C25 63.5(4)
N2 Ir1 C24 140.1(3)
N1 Ir1 C24 102.3(3)
C26 Ir1 C24 64.3(4)
C23 Ir1 C24 37.8(3)
C27 Ir1 C24 62.7(3)
C25 Ir1 C24 38.4(3)
N2 Ir1 Cl1 92.7(2)
N1 Ir1 Cl1 82.20(19)
C26 Ir1 Cl1 94.1(3)
C23 Ir1 Cl1 157.5(2)
C27 Ir1 Cl1 126.9(3)
C25 Ir1 Cl1 94.1(3)
C24 Ir1 Cl1 127.0(2)
C2 N1 C6 117.6(8)
C2 N1 Ir1 113.4(6)
C6 N1 Ir1 128.8(6)
C1 N2 C11 114.6(7)
C1 N2 Ir1 115.9(6)
C11 N2 Ir1 129.1(6)
O2 S1 O1 113.2(5)
O2 S1 O3 113.1(5)
O1 S1 O3 113.6(5)
O2 S1 C14 106.0(4)
O1 S1 C14 105.1(4)
O3 S1 C14 104.8(4)
N2 C1 C2 119.4(9)
N2 C1 H1 120.3
C2 C1 H1 120.3
N1 C2 C3 122.3(9)
N1 C2 C1 115.0(8)
C3 C2 C1 122.7(9)
C4 C3 C2 119.0(10)
C4 C3 H3 120.5
C2 C3 H3 120.5
C3 C4 C5 121.1(10)
C3 C4 H4 119.4
C5 C4 H4 119.4
C4 C5 C6 119.4(9)
C4 C5 C10 121.7(11)
C6 C5 C10 118.7(11)
N1 C6 C7 120.3(9)
N1 C6 C5 120.0(9)
C7 C6 C5 119.6(9)
C8 C7 C6 120.2(11)
C8 C7 H7 119.9
C6 C7 H7 119.9
C9 C8 C7 122.0(12)
C9 C8 H8 119.0
C7 C8 H8 119.0
C8 C9 C10 119.5(11)
C8 C9 H9 120.3
C10 C9 H9 120.3
C9 C10 C5 119.9(11)
C9 C10 H10 120.1
C5 C10 H10 120.1
C16 C11 C12 123.0(8)
C16 C11 N2 117.3(7)
C12 C11 N2 119.7(7)
C13 C12 C11 116.1(8)
C13 C12 C17 122.2(8)
C11 C12 C17 121.6(8)
C14 C13 C12 122.1(8)
C14 C13 H13 118.9
C12 C13 H13 118.9
C13 C14 C15 119.7(8)
C13 C14 S1 119.8(7)
C15 C14 S1 120.2(7)
C16 C15 C14 121.8(8)
C16 C15 H15 119.1
C14 C15 H15 119.1
C15 C16 C11 117.2(8)
C15 C16 C20 118.3(8)
C11 C16 C20 124.4(7)
C12 C17 C18 108.7(10)
C12 C17 C19 113.3(9)
C18 C17 C19 111.0(10)
C12 C17 H17 107.9
C18 C17 H17 107.9
C19 C17 H17 107.9
C17 C18 H18A 109.5
C17 C18 H18B 109.5
H18A C18 H18B 109.5
C17 C18 H18C 109.5
H18A C18 H18C 109.5
H18B C18 H18C 109.5
C17 C19 H19A 109.5
C17 C19 H19B 109.5
H19A C19 H19B 109.5
C17 C19 H19C 109.5
H19A C19 H19C 109.5
H19B C19 H19C 109.5
C22 C20 C16 113.8(8)
C22 C20 C21 109.0(8)
C16 C20 C21 110.9(8)
C22 C20 H20 107.6
C16 C20 H20 107.6
C21 C20 H20 107.6
C20 C21 H21A 109.5
C20 C21 H21B 109.5
H21A C21 H21B 109.5
C20 C21 H21C 109.5
H21A C21 H21C 109.5
H21B C21 H21C 109.5
C20 C22 H22A 109.5
C20 C22 H22B 109.5
H22A C22 H22B 109.5
C20 C22 H22C 109.5
H22A C22 H22C 109.5
H22B C22 H22C 109.5
C24 C23 C27 106.6(8)
C24 C23 C28 123.4(8)
C27 C23 C28 128.5(8)
C24 C23 Ir1 72.5(5)
C27 C23 Ir1 70.9(5)
C28 C23 Ir1 132.3(7)
C23 C24 C25 108.6(8)
C23 C24 C29 124.9(8)
C25 C24 C29 126.3(8)
C23 C24 Ir1 69.6(5)
C25 C24 Ir1 69.9(5)
C29 C24 Ir1 130.1(7)
C24 C25 C26 107.2(9)
C24 C25 C30 126.5(8)
C26 C25 C30 126.1(8)
C24 C25 Ir1 71.8(5)
C26 C25 Ir1 70.0(6)
C30 C25 Ir1 127.6(8)
C27 C26 C25 106.5(8)
C27 C26 C31 128.2(10)
C25 C26 C31 124.9(10)
C27 C26 Ir1 71.2(5)
C25 C26 Ir1 71.1(6)
C31 C26 Ir1 128.4(8)
C26 C27 C23 110.8(8)
C26 C27 C32 125.2(9)
C23 C27 C32 123.8(9)
C26 C27 Ir1 70.9(6)
C23 C27 Ir1 70.8(5)
C32 C27 Ir1 129.9(7)
C23 C28 H28A 109.5
C23 C28 H28B 109.5
H28A C28 H28B 109.5
C23 C28 H28C 109.5
H28A C28 H28C 109.5
H28B C28 H28C 109.5
C24 C29 H29A 109.5
C24 C29 H29B 109.5
H29A C29 H29B 109.5
C24 C29 H29C 109.5
H29A C29 H29C 109.5
H29B C29 H29C 109.5
C25 C30 H30A 109.5
C25 C30 H30B 109.5
H30A C30 H30B 109.5
C25 C30 H30C 109.5
H30A C30 H30C 109.5
H30B C30 H30C 109.5
C26 C31 H31A 109.5
C26 C31 H31B 109.5
H31A C31 H31B 109.5
C26 C31 H31C 109.5
H31A C31 H31C 109.5
H31B C31 H31C 109.5
C27 C32 H32A 109.5
C27 C32 H32B 109.5
H32A C32 H32B 109.5
C27 C32 H32C 109.5
H32A C32 H32C 109.5
H32B C32 H32C 109.5

loop_
_geom_bond_atom_site_label_1
_geom_bond_atom_site_label_2
_geom_bond_distance
Ir1 N2 2.114(7)
Ir1 N1 2.163(7)
Ir1 C26 2.175(10)
Ir1 C23 2.177(9)
Ir1 C27 2.179(10)
Ir1 C25 2.190(10)
Ir1 C24 2.216(9)
Ir1 Cl1 2.404(2)
N1 C2 1.357(11)
N1 C6 1.374(11)
N2 C1 1.275(12)
N2 C11 1.487(11)
O1 S1 1.450(8)
O2 S1 1.428(8)
O3 S1 1.452(8)
S1 C14 1.798(8)
C1 C2 1.434(12)
C1 H1 0.9300
C2 C3 1.403(13)
C3 C4 1.323(14)
C3 H3 0.9300
C4 C5 1.369(15)
C4 H4 0.9300
C5 C6 1.407(14)
C5 C10 1.433(14)
C6 C7 1.406(14)
C7 C8 1.374(14)
C7 H7 0.9300
C8 C9 1.369(19)
C8 H8 0.9300
C9 C10 1.404(18)
C9 H9 0.9300
C10 H10 0.9300
C11 C16 1.407(12)
C11 C12 1.410(12)
C12 C13 1.397(12)
C12 C17 1.503(13)
C13 C14 1.378(12)
C13 H13 0.9300
C14 C15 1.383(12)
C15 C16 1.379(11)
C15 H15 0.9300
C16 C20 1.528(13)
C17 C18 1.514(17)
C17 C19 1.537(16)
C17 H17 0.9800
C18 H18A 0.9600
C18 H18B 0.9600
C18 H18C 0.9600
C19 H19A 0.9600
C19 H19B 0.9600
C19 H19C 0.9600
C20 C22 1.530(14)
C20 C21 1.605(14)
C20 H20 0.9800
C21 H21A 0.9600
C21 H21B 0.9600
C21 H21C 0.9600
C22 H22A 0.9600
C22 H22B 0.9600
C22 H22C 0.9600
C23 C24 1.424(12)
C23 C27 1.427(13)
C23 C28 1.497(12)
C24 C25 1.449(12)
C24 C29 1.481(12)
C25 C26 1.455(13)
C25 C30 1.513(14)
C26 C27 1.412(14)
C26 C31 1.486(14)
C27 C32 1.540(13)
C28 H28A 0.9600
C28 H28B 0.9600
C28 H28C 0.9600
C29 H29A 0.9600
C29 H29B 0.9600
C29 H29C 0.9600
C30 H30A 0.9600
C30 H30B 0.9600
C30 H30C 0.9600
C31 H31A 0.9600
C31 H31B 0.9600
C31 H31C 0.9600
C32 H32A 0.9600
C32 H32B 0.9600
C32 H32C 0.9600

loop_
_geom_torsion_atom_site_label_1
_geom_torsion_atom_site_label_2
_geom_torsion_atom_site_label_3
_geom_torsion_atom_site_label_4
_geom_torsion
C11 N2 C1 C2 -170.1(8)
Ir1 N2 C1 C2 3.2(11)
C6 N1 C2 C3 5.7(13)
Ir1 N1 C2 C3 -178.2(7)
C6 N1 C2 C1 -174.8(7)
Ir1 N1 C2 C1 1.3(10)
N2 C1 C2 N1 -3.0(13)
N2 C1 C2 C3 176.5(9)
N1 C2 C3 C4 1.1(15)
C1 C2 C3 C4 -178.3(9)
C2 C3 C4 C5 -5.4(15)
C3 C4 C5 C6 2.8(15)
C3 C4 C5 C10 -172.5(10)
C2 N1 C6 C7 167.8(9)
Ir1 N1 C6 C7 -7.7(12)
C2 N1 C6 C5 -8.2(12)
Ir1 N1 C6 C5 176.4(6)
C4 C5 C6 N1 4.3(14)
C10 C5 C6 N1 179.7(9)
C4 C5 C6 C7 -171.7(9)
C10 C5 C6 C7 3.7(14)
N1 C6 C7 C8 -177.5(9)
C5 C6 C7 C8 -1.5(15)
C6 C7 C8 C9 -2.0(18)
C7 C8 C9 C10 3.1(19)
C8 C9 C10 C5 -0.8(18)
C4 C5 C10 C9 172.7(11)
C6 C5 C10 C9 -2.6(15)
C1 N2 C11 C16 63.7(11)
Ir1 N2 C11 C16 -108.6(8)
C1 N2 C11 C12 -115.6(10)
Ir1 N2 C11 C12 72.2(10)
C16 C11 C12 C13 -1.7(14)
N2 C11 C12 C13 177.5(8)
C16 C11 C12 C17 -179.3(10)
N2 C11 C12 C17 -0.1(14)
C11 C12 C13 C14 -0.4(14)
C17 C12 C13 C14 177.2(10)
C12 C13 C14 C15 1.8(14)
C12 C13 C14 S1 -172.6(8)
O2 S1 C14 C13 -29.3(10)
O1 S1 C14 C13 -149.5(8)
O3 S1 C14 C13 90.6(8)
O2 S1 C14 C15 156.3(8)
O1 S1 C14 C15 36.1(9)
O3 S1 C14 C15 -83.8(8)
C13 C14 C15 C16 -1.3(14)
S1 C14 C15 C16 173.1(7)
C14 C15 C16 C11 -0.7(14)
C14 C15 C16 C20 177.0(9)
C12 C11 C16 C15 2.2(14)
N2 C11 C16 C15 -177.0(8)
C12 C11 C16 C20 -175.4(9)
N2 C11 C16 C20 5.4(13)
C13 C12 C17 C18 -91.2(12)
C11 C12 C17 C18 86.3(11)
C13 C12 C17 C19 32.7(15)
C11 C12 C17 C19 -149.8(10)
C15 C16 C20 C22 -43.3(12)
C11 C16 C20 C22 134.2(10)
C15 C16 C20 C21 80.1(11)
C11 C16 C20 C21 -102.4(10)
C27 C23 C24 C25 -4.0(10)
C28 C23 C24 C25 -171.3(9)
Ir1 C23 C24 C25 59.1(7)
C27 C23 C24 C29 171.5(9)
C28 C23 C24 C29 4.3(15)
Ir1 C23 C24 C29 -125.3(10)
C27 C23 C24 Ir1 -63.2(6)
C28 C23 C24 Ir1 129.6(9)
C23 C24 C25 C26 2.3(12)
C29 C24 C25 C26 -173.1(9)
Ir1 C24 C25 C26 61.3(7)
C23 C24 C25 C30 177.3(10)
C29 C24 C25 C30 1.9(18)
Ir1 C24 C25 C30 -123.7(12)
C23 C24 C25 Ir1 -59.0(7)
C29 C24 C25 Ir1 125.5(10)
C24 C25 C26 C27 0.3(12)
C30 C25 C26 C27 -174.7(11)
Ir1 C25 C26 C27 62.8(7)
C24 C25 C26 C31 173.4(11)
C30 C25 C26 C31 -1.6(18)
Ir1 C25 C26 C31 -124.1(11)
C24 C25 C26 Ir1 -62.5(7)
C30 C25 C26 Ir1 122.5(12)
C25 C26 C27 C23 -2.9(11)
C31 C26 C27 C23 -175.7(11)
Ir1 C26 C27 C23 59.8(7)
C25 C26 C27 C32 171.3(10)
C31 C26 C27 C32 -1.4(18)
Ir1 C26 C27 C32 -125.9(10)
C25 C26 C27 Ir1 -62.7(7)
C31 C26 C27 Ir1 124.5(12)
C24 C23 C27 C26 4.4(10)
C28 C23 C27 C26 170.7(10)
Ir1 C23 C27 C26 -59.9(7)
C24 C23 C27 C32 -170.0(9)
C28 C23 C27 C32 -3.6(15)
Ir1 C23 C27 C32 125.7(10)
C24 C23 C27 Ir1 64.2(6)
C28 C23 C27 Ir1 -129.4(9)
